data_4338996
loop_
_publ_author_name
'Figueroa, Joshua S.'
'Yurkerwich, Kevin'
'Melnick, Jonathan'
'Buccella, Daniela'
'Parkin, Gerard'

_publ_section_title
;
 Applications of bis(1-R-imidazol-2-yl)disulfides and diselenides as
 ligands for main-group and transition metals: kappa2-(N,N) coordination,
 S-S bond cleavage, and S-S/E-E (E = S, Se) bond metathesis reactions.
;
_journal_issue 22
_journal_name_full 'Inorganic chemistry'
_journal_page_first 9234
_journal_page_last 9244
_journal_paper_doi 10.1021/ic701228y
_journal_volume 46
_journal_year 2007
_chemical_formula_sum 'C15 H24 Cl3 Cu N4 S2'
_chemical_formula_weight 494.39
_chemical_name_systematic
; 
 ? 
;
_space_group_IT_number 2
_symmetry_cell_setting triclinic
_symmetry_space_group_name_Hall '-P 1'
_symmetry_space_group_name_H-M 'P -1'
_atom_sites_solution_hydrogens geom
_atom_sites_solution_primary direct
_atom_sites_solution_secondary difmap
_audit_creation_method SHELXL-97
_cell_angle_alpha 100.645(3)
_cell_angle_beta 100.726(3)
_cell_angle_gamma 91.950(3)
_cell_formula_units_Z 2
_cell_length_a 9.6250(17)
_cell_length_b 9.6646(18)
_cell_length_c 11.838(2)
_cell_measurement_reflns_used 5488
_cell_measurement_temperature 243(2)
_cell_measurement_theta_max 2.496
_cell_measurement_theta_min 28.255
_cell_volume 1060.7(3)
_computing_cell_refinement 'Bruker SMART'
_computing_data_collection 'Bruker SMART'
_computing_data_reduction 'Bruker SAINT'
_computing_molecular_graphics 'Bruker SHELXTL'
_computing_publication_material 'Bruker SHELXTL'
_computing_structure_refinement 'SHELXL-97 (Sheldrick, 1997)'
_computing_structure_solution 'SHELXS-97 (Sheldrick, 1990)'
_diffrn_ambient_temperature 243(2)
_diffrn_measured_fraction_theta_full 0.901
_diffrn_measured_fraction_theta_max 0.901
_diffrn_measurement_device_type 'CCD area detector'
_diffrn_measurement_method 'phi and omega scans'
_diffrn_radiation_monochromator graphite
_diffrn_radiation_source 'fine-focus sealed tube'
_diffrn_radiation_type MoK\a
_diffrn_radiation_wavelength 0.71073
_diffrn_reflns_av_R_equivalents 0.0165
_diffrn_reflns_av_sigmaI/netI 0.0242
_diffrn_reflns_limit_h_max 12
_diffrn_reflns_limit_h_min -4
_diffrn_reflns_limit_k_max 12
_diffrn_reflns_limit_k_min -12
_diffrn_reflns_limit_l_max 15
_diffrn_reflns_limit_l_min -15
_diffrn_reflns_number 7659
_diffrn_reflns_theta_full 28.43
_diffrn_reflns_theta_max 28.43
_diffrn_reflns_theta_min 1.79
_exptl_absorpt_coefficient_mu 1.611
_exptl_absorpt_correction_T_max 0.5650
_exptl_absorpt_correction_T_min 0.5650
_exptl_absorpt_correction_type empirical
_exptl_absorpt_process_details SADABS
_exptl_crystal_colour ORANGE
_exptl_crystal_density_diffrn 1.548
_exptl_crystal_density_method 'not measured'
_exptl_crystal_description BLOCK
_exptl_crystal_F_000 508
_exptl_crystal_size_max 0.40
_exptl_crystal_size_mid 0.40
_exptl_crystal_size_min 0.40
_refine_diff_density_max 0.866
_refine_diff_density_min -0.725
_refine_diff_density_rms 0.069
_refine_ls_extinction_coef 0.002(2)
_refine_ls_extinction_expression Fc^*^=kFc[1+0.001xFc^2^\l^3^/sin(2\q)]^-1/4^
_refine_ls_extinction_method SHELXL
_refine_ls_goodness_of_fit_ref 1.043
_refine_ls_hydrogen_treatment constr
_refine_ls_matrix_type full
_refine_ls_number_parameters 227
_refine_ls_number_reflns 4803
_refine_ls_number_restraints 0
_refine_ls_restrained_S_all 1.043
_refine_ls_R_factor_all 0.0392
_refine_ls_R_factor_gt 0.0348
_refine_ls_shift/su_max 0.001
_refine_ls_shift/su_mean 0.000
_refine_ls_structure_factor_coef Fsqd
_refine_ls_weighting_details 'calc w=1/[\s^2^(Fo^2^)+(0.1300P)^2^+0.0000P] where P=(Fo^2^+2Fc^2^)/3'
_refine_ls_weighting_scheme calc
_refine_ls_wR_factor_gt 0.1476
_refine_ls_wR_factor_ref 0.1561
_reflns_number_gt 4285
_reflns_number_total 4803
_reflns_threshold_expression >2sigma(I)
_cod_data_source_file ic701228y-file015.cif
_cod_data_source_block jf50s10
_cod_depositor_comments
;
The following automatic conversions were performed:

'_symmetry_cell_setting' value 'Triclinic' changed to 'triclinic'
according to
/usr/data/users/saulius/automatic-downloads/retrospective/ACS/lib/dictionaries/cif_core.dic
dictionary named 'cif_core.dic' version 2.4.2 from
2011-04-26.

'_exptl_absorpt_correction_type' value 'EMPIRICAL'
changed to 'empirical' according to
/usr/data/users/saulius/automatic-downloads/retrospective/ACS/lib/dictionaries/cif_core.dic
dictionary named 'cif_core.dic' version 2.4.2 from 2011-04-26.

Automatic conversion script
Id: cif_fix_values 2281 2013-09-26 08:29:07Z andrius 
;
_cod_original_cell_volume 1060.6(3)
_cod_original_sg_symbol_H-M P-1
_cod_database_code 4338996

loop_
_symmetry_equiv_pos_as_xyz
'x, y, z'
'-x, -y, -z'

loop_
_atom_site_label
_atom_site_type_symbol
_atom_site_fract_x
_atom_site_fract_y
_atom_site_fract_z
_atom_site_U_iso_or_equiv
_atom_site_adp_type
_atom_site_occupancy
_atom_site_symmetry_multiplicity
_atom_site_calc_flag
_atom_site_refinement_flags
Cu Cu 0.06500(3) 0.74513(3) 0.21692(2) 0.03628(15) Uani 1 1 d .
Cl1 Cl 0.23202(6) 0.74902(7) 0.37703(5) 0.03916(18) Uani 1 1 d .
N11 N 0.0749(2) 0.7136(2) 0.05114(18) 0.0369(4) Uani 1 1 d .
N21 N -0.1189(2) 0.7962(2) 0.27117(17) 0.0332(4) Uani 1 1 d .
S1 S -0.13645(6) 0.88113(6) -0.00814(5) 0.03331(17) Uani 1 1 d .
S2 S -0.28502(6) 0.77297(6) 0.05525(5) 0.03372(18) Uani 1 1 d .
N12 N 0.00749(19) 0.6922(2) -0.14264(17) 0.0326(4) Uani 1 1 d .
N22 N -0.31086(19) 0.9176(2) 0.27607(16) 0.0300(4) Uani 1 1 d .
C11 C -0.0137(2) 0.7555(2) -0.0343(2) 0.0303(4) Uani 1 1 d .
C12 C 0.1540(3) 0.6165(3) -0.0042(3) 0.0458(6) Uani 1 1 d .
H12A H 0.2246 0.5670 0.0341 0.055 Uiso 1 1 calc R
C13 C 0.1154(3) 0.6029(3) -0.1210(3) 0.0444(6) Uani 1 1 d .
H13A H 0.1543 0.5438 -0.1777 0.053 Uiso 1 1 calc R
C14 C -0.0717(2) 0.7067(3) -0.2616(2) 0.0352(5) Uani 1 1 d .
C15 C -0.0090(3) 0.6140(4) -0.3563(3) 0.0535(7) Uani 1 1 d .
H15A H 0.0891 0.6465 -0.3502 0.080 Uiso 1 1 calc R
H15B H -0.0627 0.6197 -0.4330 0.080 Uiso 1 1 calc R
H15C H -0.0135 0.5169 -0.3457 0.080 Uiso 1 1 calc R
C16 C -0.2273(3) 0.6519(3) -0.2737(3) 0.0447(6) Uani 1 1 d .
H16A H -0.2691 0.7091 -0.2142 0.067 Uiso 1 1 calc R
H16B H -0.2305 0.5545 -0.2637 0.067 Uiso 1 1 calc R
H16C H -0.2800 0.6576 -0.3507 0.067 Uiso 1 1 calc R
C17 C -0.0581(3) 0.8597(3) -0.2748(2) 0.0482(7) Uani 1 1 d .
H17A H 0.0412 0.8894 -0.2666 0.072 Uiso 1 1 calc R
H17B H -0.0977 0.9186 -0.2148 0.072 Uiso 1 1 calc R
H17C H -0.1091 0.8688 -0.3516 0.072 Uiso 1 1 calc R
C21 C -0.2355(2) 0.8332(2) 0.20722(19) 0.0286(4) Uani 1 1 d .
C22 C -0.1169(3) 0.8609(3) 0.3836(2) 0.0378(5) Uani 1 1 d .
H22A H -0.0453 0.8553 0.4481 0.045 Uiso 1 1 calc R
C23 C -0.2336(3) 0.9349(3) 0.3890(2) 0.0361(5) Uani 1 1 d .
H23A H -0.2574 0.9879 0.4569 0.043 Uiso 1 1 calc R
C24 C -0.4413(2) 0.9933(3) 0.2394(2) 0.0344(5) Uani 1 1 d .
C25 C -0.5601(3) 0.8891(3) 0.1655(2) 0.0412(6) Uani 1 1 d .
H25A H -0.5305 0.8424 0.0950 0.062 Uiso 1 1 calc R
H25B H -0.6438 0.9390 0.1444 0.062 Uiso 1 1 calc R
H25C H -0.5817 0.8192 0.2101 0.062 Uiso 1 1 calc R
C26 C -0.4916(3) 1.0651(3) 0.3498(2) 0.0498(7) Uani 1 1 d .
H26A H -0.4176 1.1329 0.3980 0.075 Uiso 1 1 calc R
H26B H -0.5129 0.9945 0.3939 0.075 Uiso 1 1 calc R
H26C H -0.5762 1.1133 0.3276 0.075 Uiso 1 1 calc R
C27 C -0.4001(3) 1.1033(3) 0.1719(3) 0.0487(6) Uani 1 1 d .
H27A H -0.3246 1.1683 0.2216 0.073 Uiso 1 1 calc R
H27B H -0.4818 1.1551 0.1487 0.073 Uiso 1 1 calc R
H27C H -0.3678 1.0566 0.1027 0.073 Uiso 1 1 calc R
C100 C -0.5541(3) 0.4190(3) -0.3190(3) 0.0558(7) Uani 1 1 d .
H10A H -0.6153 0.3317 -0.3344 0.067 Uiso 1 1 calc R
H10B H -0.4632 0.3947 -0.3405 0.067 Uiso 1 1 calc R
Cl11 Cl -0.63415(10) 0.53588(10) -0.40653(9) 0.0686(3) Uani 1 1 d .
Cl12 Cl -0.52566(9) 0.49462(9) -0.16788(8) 0.0599(2) Uani 1 1 d .

loop_
_atom_site_aniso_label
_atom_site_aniso_U_11
_atom_site_aniso_U_22
_atom_site_aniso_U_33
_atom_site_aniso_U_23
_atom_site_aniso_U_13
_atom_site_aniso_U_12
Cu 0.0379(2) 0.0391(2) 0.0310(2) 0.00708(14) 0.00338(14) 0.00722(14)
Cl1 0.0328(3) 0.0479(3) 0.0318(3) 0.0022(3) -0.0020(2) 0.0110(2)
N11 0.0311(9) 0.0467(12) 0.0328(10) 0.0069(9) 0.0061(8) 0.0085(8)
N21 0.0316(9) 0.0403(10) 0.0277(10) 0.0069(8) 0.0047(7) 0.0058(8)
S1 0.0426(3) 0.0329(3) 0.0276(3) 0.0069(2) 0.0126(2) 0.0110(2)
S2 0.0287(3) 0.0441(3) 0.0249(3) -0.0009(2) 0.0039(2) 0.0031(2)
N12 0.0288(9) 0.0374(10) 0.0307(10) 0.0009(8) 0.0091(8) 0.0039(7)
N22 0.0300(8) 0.0348(10) 0.0253(9) 0.0054(7) 0.0060(7) 0.0044(7)
C11 0.0301(10) 0.0334(11) 0.0273(11) 0.0029(9) 0.0082(8) 0.0036(8)
C12 0.0362(12) 0.0542(16) 0.0483(15) 0.0103(13) 0.0089(11) 0.0177(11)
C13 0.0386(12) 0.0489(14) 0.0468(15) 0.0028(12) 0.0148(11) 0.0153(11)
C14 0.0361(11) 0.0420(13) 0.0257(11) -0.0014(9) 0.0098(9) 0.0024(9)
C15 0.0538(15) 0.0699(19) 0.0351(14) -0.0055(13) 0.0187(12) 0.0118(14)
C16 0.0367(12) 0.0507(15) 0.0401(14) -0.0052(12) 0.0056(10) -0.0015(11)
C17 0.0656(17) 0.0498(15) 0.0318(13) 0.0085(11) 0.0161(12) -0.0010(13)
C21 0.0281(9) 0.0333(11) 0.0244(10) 0.0045(8) 0.0058(8) 0.0020(8)
C22 0.0379(12) 0.0494(14) 0.0264(11) 0.0110(10) 0.0029(9) 0.0084(10)
C23 0.0415(12) 0.0453(13) 0.0218(10) 0.0065(9) 0.0065(9) 0.0063(10)
C24 0.0340(11) 0.0421(12) 0.0292(11) 0.0095(10) 0.0071(9) 0.0119(9)
C25 0.0315(11) 0.0537(15) 0.0382(13) 0.0067(11) 0.0079(10) 0.0078(10)
C26 0.0495(14) 0.0618(18) 0.0386(14) 0.0045(13) 0.0115(12) 0.0227(13)
C27 0.0543(15) 0.0450(14) 0.0515(16) 0.0199(13) 0.0108(13) 0.0094(12)
C100 0.0527(16) 0.0457(15) 0.066(2) 0.0044(14) 0.0102(14) 0.0073(13)
Cl11 0.0700(5) 0.0701(6) 0.0626(5) 0.0094(4) 0.0059(4) 0.0203(4)
Cl12 0.0597(5) 0.0637(5) 0.0570(5) 0.0131(4) 0.0118(4) 0.0057(4)

loop_
_atom_type_symbol
_atom_type_description
_atom_type_scat_dispersion_real
_atom_type_scat_dispersion_imag
_atom_type_scat_source
C C 0.0033 0.0016 'International Tables Vol C Tables 4.2.6.8 and 6.1.1.4'
H H 0.0000 0.0000 'International Tables Vol C Tables 4.2.6.8 and 6.1.1.4'
N N 0.0061 0.0033 'International Tables Vol C Tables 4.2.6.8 and 6.1.1.4'
S S 0.1246 0.1234 'International Tables Vol C Tables 4.2.6.8 and 6.1.1.4'
Cl Cl 0.1484 0.1585 'International Tables Vol C Tables 4.2.6.8 and 6.1.1.4'
Cu Cu 0.3201 1.2651 'International Tables Vol C Tables 4.2.6.8 and 6.1.1.4'

loop_
_geom_angle_atom_site_label_1
_geom_angle_atom_site_label_2
_geom_angle_atom_site_label_3
_geom_angle
N11 Cu N21 120.91(8)
N11 Cu Cl1 131.39(6)
N21 Cu Cl1 107.60(6)
C11 N11 C12 105.6(2)
C11 N11 Cu 127.16(16)
C12 N11 Cu 125.72(18)
C21 N21 C22 106.11(19)
C21 N21 Cu 126.87(15)
C22 N21 Cu 120.54(16)
C11 S1 S2 102.90(8)
C21 S2 S1 102.44(8)
C11 N12 C13 105.3(2)
C11 N12 C14 128.84(19)
C13 N12 C14 125.8(2)
C21 N22 C23 105.71(18)
C21 N22 C24 128.82(19)
C23 N22 C24 125.08(19)
N11 C11 N12 111.6(2)
N11 C11 S1 123.01(17)
N12 C11 S1 125.34(18)
C13 C12 N11 110.0(2)
C12 C13 N12 107.5(2)
N12 C14 C17 109.6(2)
N12 C14 C15 109.3(2)
C17 C14 C15 109.4(2)
N12 C14 C16 107.9(2)
C17 C14 C16 112.4(2)
C15 C14 C16 108.1(2)
N21 C21 N22 111.16(19)
N21 C21 S2 122.86(17)
N22 C21 S2 125.93(16)
C23 C22 N21 110.0(2)
C22 C23 N22 107.0(2)
N22 C24 C25 110.5(2)
N22 C24 C27 107.72(19)
C25 C24 C27 111.6(2)
N22 C24 C26 108.52(19)
C25 C24 C26 108.1(2)
C27 C24 C26 110.3(2)
Cl12 C100 Cl11 111.61(17)

loop_
_geom_bond_atom_site_label_1
_geom_bond_atom_site_label_2
_geom_bond_distance
Cu N11 1.950(2)
Cu N21 2.038(2)
Cu Cl1 2.2390(7)
N11 C11 1.330(3)
N11 C12 1.377(3)
N21 C21 1.331(3)
N21 C22 1.358(3)
S1 C11 1.749(2)
S1 S2 2.0708(8)
S2 C21 1.754(2)
N12 C11 1.370(3)
N12 C13 1.390(3)
N12 C14 1.504(3)
N22 C21 1.368(3)
N22 C23 1.381(3)
N22 C24 1.509(3)
C12 C13 1.343(4)
C14 C17 1.519(4)
C14 C15 1.530(3)
C14 C16 1.544(3)
C22 C23 1.357(3)
C24 C25 1.520(4)
C24 C27 1.526(4)
C24 C26 1.533(3)
C100 Cl12 1.769(4)
C100 Cl11 1.772(4)
